data_4078865
loop_
_publ_author_name
'Azhakar, Ramachandran'
'Ghadwal, Rajendra S.'
'Roesky, Herbert W.'
'Granitzka, Markus'
'Stalke, Dietmar'

_publ_section_title
;
 Reactivity Studies of a Stable N-Heterocyclic Silylene with
 Triphenylsilanol and Pentafluorophenol
;
_journal_issue 15
_journal_name_full Organometallics
_journal_page_first 5506
_journal_paper_doi 10.1021/om300476q
_journal_volume 31
_journal_year 2012
_chemical_formula_moiety 'C41 H42 F10 N2 O2 Si'
_chemical_formula_sum 'C41 H42 F10 N2 O2 Si'
_chemical_formula_weight 812.86
_chemical_name_systematic
; 
 ? 
;
_space_group_IT_number 14
_symmetry_cell_setting monoclinic
_symmetry_space_group_name_Hall '-P 2yn'
_symmetry_space_group_name_H-M 'P 1 21/n 1'
_atom_sites_solution_hydrogens geom
_atom_sites_solution_primary direct
_atom_sites_solution_secondary difmap
_audit_creation_method SHELXL-97
_cell_angle_alpha 90.00
_cell_angle_beta 103.87(2)
_cell_angle_gamma 90.00
_cell_formula_units_Z 4
_cell_length_a 12.375(2)
_cell_length_b 20.977(3)
_cell_length_c 15.757(2)
_cell_measurement_reflns_used 9424
_cell_measurement_temperature 101(2)
_cell_measurement_theta_max 27.484
_cell_measurement_theta_min 2.355
_cell_volume 3971.1(11)
_computing_cell_refinement 'SAINT V7.68A'
_computing_data_collection 'APEX2 v2011.2'
_computing_data_reduction 'SAINT V7.68A'
_computing_structure_refinement 'SHELXL in SHELXTL Version 2008/3'
_computing_structure_solution 'SHELXS in SHELXTL Version 2008/3'
_diffrn_ambient_temperature 101(2)
_diffrn_measured_fraction_theta_full 0.998
_diffrn_measured_fraction_theta_max 0.998
_diffrn_measurement_device_type 'Bruker D8 Apex Ultra'
_diffrn_measurement_method 'omega scans'
_diffrn_radiation_monochromator mirror
_diffrn_radiation_source 'rotating anode'
_diffrn_radiation_type MoK\a
_diffrn_radiation_wavelength 0.71073
_diffrn_reflns_av_R_equivalents 0.0365
_diffrn_reflns_av_sigmaI/netI 0.0219
_diffrn_reflns_limit_h_max 16
_diffrn_reflns_limit_h_min -16
_diffrn_reflns_limit_k_max 27
_diffrn_reflns_limit_k_min -27
_diffrn_reflns_limit_l_max 20
_diffrn_reflns_limit_l_min -20
_diffrn_reflns_number 64390
_diffrn_reflns_theta_full 27.49
_diffrn_reflns_theta_max 27.49
_diffrn_reflns_theta_min 1.65
_exptl_absorpt_coefficient_mu 0.144
_exptl_absorpt_correction_T_max 0.9703
_exptl_absorpt_correction_T_min 0.9208
_exptl_absorpt_correction_type multi-scan
_exptl_absorpt_process_details 'SADABS 2008/2'
_exptl_crystal_colour colorless
_exptl_crystal_density_diffrn 1.360
_exptl_crystal_density_method 'not measured'
_exptl_crystal_description block
_exptl_crystal_F_000 1688
_exptl_crystal_size_max 0.15
_exptl_crystal_size_mid 0.10
_exptl_crystal_size_min 0.10
_refine_diff_density_max 0.298
_refine_diff_density_min -0.285
_refine_diff_density_rms 0.042
_refine_ls_extinction_method none
_refine_ls_goodness_of_fit_ref 1.025
_refine_ls_hydrogen_treatment mixed
_refine_ls_matrix_type full
_refine_ls_number_parameters 622
_refine_ls_number_reflns 9104
_refine_ls_number_restraints 468
_refine_ls_restrained_S_all 1.010
_refine_ls_R_factor_all 0.0400
_refine_ls_R_factor_gt 0.0333
_refine_ls_shift/su_max 0.002
_refine_ls_shift/su_mean 0.000
_refine_ls_structure_factor_coef Fsqd
_refine_ls_weighting_details 'calc w=1/[\s^2^(Fo^2^)+(0.0433P)^2^+1.6687P] where P=(Fo^2^+2Fc^2^)/3'
_refine_ls_weighting_scheme calc
_refine_ls_wR_factor_gt 0.0863
_refine_ls_wR_factor_ref 0.0914
_reflns_number_gt 7908
_reflns_number_total 9104
_reflns_threshold_expression >2sigma(I)
_cod_data_source_file om300476q_si_003.cif
_cod_data_source_block p21n
_cod_depositor_comments
;
The following automatic conversions were performed:

'_exptl_absorpt_correction_type' value 'multi scan' changed to
'multi-scan' according to
/home/saulius/struct/CIF-dictionaries/cif_core.dic dictionary named
'cif_core.dic' version 2.4.2 from 2011-04-26.

Automatic conversion script
Id: cif_fix_values 1891 2012-01-12 08:04:46Z andrius 
;
_cod_original_cell_volume 3971.1(10)
_cod_original_sg_symbol_H-M 'P 21/n'
_cod_database_code 4078865

loop_
_symmetry_equiv_pos_as_xyz
'x, y, z'
'-x+1/2, y+1/2, -z+1/2'
'-x, -y, -z'
'x-1/2, -y-1/2, z-1/2'

loop_
_atom_site_label
_atom_site_type_symbol
_atom_site_fract_x
_atom_site_fract_y
_atom_site_fract_z
_atom_site_U_iso_or_equiv
_atom_site_adp_type
_atom_site_occupancy
_atom_site_symmetry_multiplicity
_atom_site_calc_flag
_atom_site_refinement_flags
_atom_site_disorder_assembly
_atom_site_disorder_group
Si1 Si 0.29526(2) 0.367602(14) 0.24790(2) 0.01533(7) Uani 1 1 d . A .
H1 H 0.2692(12) 0.3285(7) 0.1770(10) 0.026(4) Uiso 1 1 d . . .
F6 F 0.29888(6) 0.22099(4) 0.25358(5) 0.02955(17) Uani 1 1 d . . .
F7 F 0.19245(9) 0.10943(4) 0.23131(7) 0.0483(2) Uani 1 1 d . . .
F8 F -0.02597(9) 0.10127(4) 0.23546(7) 0.0521(3) Uani 1 1 d . . .
F9 F -0.13797(7) 0.20989(4) 0.25761(5) 0.0370(2) Uani 1 1 d . . .
F10 F -0.03339(6) 0.32187(4) 0.28121(5) 0.02719(16) Uani 1 1 d . . .
O2 O 0.19006(7) 0.33207(4) 0.29012(5) 0.01848(16) Uani 1 1 d . . .
N1 N 0.39804(8) 0.35856(5) 0.35031(6) 0.01813(19) Uani 1 1 d . . .
N2 N 0.40095(8) 0.40569(4) 0.19096(6) 0.01663(19) Uani 1 1 d . . .
C1 C 0.54434(11) 0.40358(7) 0.47303(8) 0.0314(3) Uani 1 1 d . . .
H1A H 0.6174 0.4236 0.4793 0.047 Uiso 1 1 calc R . .
H1B H 0.5540 0.3605 0.4978 0.047 Uiso 1 1 calc R . .
H1C H 0.4996 0.4290 0.5041 0.047 Uiso 1 1 calc R . .
C2 C 0.48565(10) 0.39989(6) 0.37726(8) 0.0213(2) Uani 1 1 d . . .
C3 C 0.52518(10) 0.43910(6) 0.32200(8) 0.0218(2) Uani 1 1 d . . .
H3 H 0.5796 0.4699 0.3476 0.026 Uiso 1 1 calc R . .
C4 C 0.49124(9) 0.43721(5) 0.23005(8) 0.0192(2) Uani 1 1 d . . .
C5 C 0.56436(10) 0.46964(6) 0.17947(8) 0.0244(3) Uani 1 1 d . . .
H102 H 0.6370 0.4789 0.2186 0.064(6) Uiso 1 1 calc R . .
H101 H 0.5293 0.5095 0.1546 0.079(7) Uiso 1 1 calc R . .
H100 H 0.5744 0.4416 0.1322 0.064(6) Uiso 1 1 calc R . .
C6 C 0.38719(10) 0.31026(6) 0.41547(7) 0.0204(2) Uani 1 1 d . . .
C7 C 0.45067(10) 0.25382(6) 0.42008(8) 0.0250(3) Uani 1 1 d . . .
C8 C 0.44532(12) 0.20984(6) 0.48558(9) 0.0308(3) Uani 1 1 d . . .
H8 H 0.4872 0.1715 0.4899 0.037 Uiso 1 1 calc R . .
C9 C 0.38037(12) 0.22092(7) 0.54409(9) 0.0317(3) Uani 1 1 d . . .
H9 H 0.3776 0.1904 0.5880 0.038 Uiso 1 1 calc R . .
C10 C 0.31939(11) 0.27658(6) 0.53866(8) 0.0274(3) Uani 1 1 d . . .
H10 H 0.2752 0.2838 0.5794 0.033 Uiso 1 1 calc R . .
C11 C 0.32112(10) 0.32246(6) 0.47479(8) 0.0218(2) Uani 1 1 d . . .
C12 C 0.13041(12) 0.36781(8) 0.46848(9) 0.0341(3) Uani 1 1 d . . .
H12A H 0.1229 0.3480 0.5231 0.051 Uiso 1 1 calc R . .
H12B H 0.1028 0.3385 0.4197 0.051 Uiso 1 1 calc R . .
H12C H 0.0870 0.4074 0.4588 0.051 Uiso 1 1 calc R . .
C13 C 0.25332(11) 0.38288(6) 0.47463(8) 0.0253(3) Uani 1 1 d . . .
H13 H 0.2581 0.4088 0.4224 0.030 Uiso 1 1 calc R . .
C14 C 0.29611(14) 0.42354(7) 0.55668(10) 0.0386(3) Uani 1 1 d . . .
H14A H 0.2887 0.3996 0.6084 0.058 Uiso 1 1 calc R . .
H14B H 0.2524 0.4629 0.5521 0.058 Uiso 1 1 calc R . .
H14C H 0.3746 0.4341 0.5620 0.058 Uiso 1 1 calc R . .
C15 C 0.52991(14) 0.16909(8) 0.33542(11) 0.0422(4) Uani 1 1 d . . .
H15A H 0.5718 0.1455 0.3865 0.063 Uiso 1 1 calc R . .
H15B H 0.5665 0.1642 0.2871 0.063 Uiso 1 1 calc R . .
H15C H 0.4539 0.1523 0.3178 0.063 Uiso 1 1 calc R . .
C16 C 0.52605(12) 0.24019(7) 0.35867(10) 0.0333(3) Uani 1 1 d . . .
H16 H 0.4957 0.2641 0.3031 0.040 Uiso 1 1 calc R . .
C17 C 0.64508(13) 0.26352(9) 0.39634(14) 0.0512(4) Uani 1 1 d . . .
H17A H 0.6449 0.3100 0.4031 0.077 Uiso 1 1 calc R . .
H17B H 0.6918 0.2519 0.3566 0.077 Uiso 1 1 calc R . .
H17C H 0.6747 0.2436 0.4535 0.077 Uiso 1 1 calc R . .
C18 C 0.37487(9) 0.40109(5) 0.09604(7) 0.0179(2) Uani 1 1 d . . .
C19 C 0.32089(9) 0.45163(5) 0.04403(8) 0.0192(2) Uani 1 1 d . . .
C20 C 0.29840(10) 0.44415(6) -0.04677(8) 0.0221(2) Uani 1 1 d . . .
H20 H 0.2611 0.4773 -0.0834 0.027 Uiso 1 1 calc R . .
C21 C 0.32904(11) 0.38976(6) -0.08462(8) 0.0247(3) Uani 1 1 d . . .
H21 H 0.3133 0.3860 -0.1465 0.030 Uiso 1 1 calc R . .
C22 C 0.38266(11) 0.34085(6) -0.03227(8) 0.0243(2) Uani 1 1 d . . .
H22 H 0.4040 0.3037 -0.0586 0.029 Uiso 1 1 calc R . .
C23 C 0.40598(10) 0.34519(6) 0.05873(8) 0.0208(2) Uani 1 1 d . . .
C24 C 0.28606(11) 0.51350(6) 0.08055(8) 0.0227(2) Uani 1 1 d . . .
H24 H 0.3125 0.5123 0.1457 0.027 Uiso 1 1 calc R . .
C25 C 0.15873(11) 0.51983(7) 0.05696(9) 0.0308(3) Uani 1 1 d . . .
H25A H 0.1256 0.4806 0.0733 0.046 Uiso 1 1 calc R . .
H25B H 0.1322 0.5269 -0.0061 0.046 Uiso 1 1 calc R . .
H25C H 0.1371 0.5560 0.0886 0.046 Uiso 1 1 calc R . .
C26 C 0.33724(12) 0.57228(6) 0.04674(9) 0.0297(3) Uani 1 1 d . . .
H26A H 0.3165 0.6108 0.0744 0.045 Uiso 1 1 calc R . .
H26B H 0.3093 0.5754 -0.0168 0.045 Uiso 1 1 calc R . .
H26C H 0.4185 0.5681 0.0611 0.045 Uiso 1 1 calc R . .
C27 C 0.41814(15) 0.22580(7) 0.08424(10) 0.0387(3) Uani 1 1 d . . .
H27A H 0.4554 0.1931 0.1255 0.058 Uiso 1 1 calc R . .
H27B H 0.4297 0.2167 0.0260 0.058 Uiso 1 1 calc R . .
H27C H 0.3382 0.2256 0.0817 0.058 Uiso 1 1 calc R . .
C28 C 0.46655(11) 0.29118(6) 0.11458(9) 0.0261(3) Uani 1 1 d . . .
H28 H 0.4576 0.2978 0.1754 0.031 Uiso 1 1 calc R . .
C29 C 0.59115(13) 0.29307(8) 0.11854(12) 0.0428(4) Uani 1 1 d . . .
H29A H 0.6219 0.3341 0.1426 0.064 Uiso 1 1 calc R . .
H29B H 0.6027 0.2878 0.0595 0.064 Uiso 1 1 calc R . .
H29C H 0.6287 0.2585 0.1561 0.064 Uiso 1 1 calc R . .
O1 O 0.23777(7) 0.44065(4) 0.24595(5) 0.01883(16) Uani 1 1 d DU . .
C30 C 0.1387(3) 0.4581(3) 0.2600(4) 0.0168(6) Uani 0.817(11) 1 d PDU A 1
C31 C 0.1335(3) 0.5032(2) 0.3241(3) 0.0217(6) Uani 0.817(11) 1 d PDU A 1
C32 C 0.0331(3) 0.52488(18) 0.3373(2) 0.0268(6) Uani 0.817(11) 1 d PDU A 1
C33 C -0.0652(3) 0.50188(15) 0.2863(3) 0.0270(5) Uani 0.817(11) 1 d PDU A 1
C34 C -0.0627(2) 0.45717(15) 0.2232(2) 0.0215(5) Uani 0.817(11) 1 d PDU A 1
C35 C 0.0377(2) 0.4363(2) 0.2096(3) 0.0174(6) Uani 0.817(11) 1 d PDU A 1
F1 F 0.2284(3) 0.5256(2) 0.3762(3) 0.0282(5) Uani 0.817(11) 1 d PDU A 1
F2 F 0.0323(3) 0.56762(13) 0.4005(2) 0.0424(6) Uani 0.817(11) 1 d PDU A 1
F3 F -0.1630(2) 0.52269(12) 0.2991(2) 0.0433(6) Uani 0.817(11) 1 d PDU A 1
F4 F -0.1590(2) 0.43296(15) 0.1750(2) 0.0311(5) Uani 0.817(11) 1 d PDU A 1
F5 F 0.0372(4) 0.3934(2) 0.1464(3) 0.0217(5) Uani 0.817(11) 1 d PDU A 1
C30' C 0.1463(11) 0.4647(15) 0.2676(19) 0.0177(17) Uani 0.183(11) 1 d PDU A 2
C31' C 0.1574(13) 0.5073(9) 0.3353(12) 0.0182(16) Uani 0.183(11) 1 d PDU A 2
C32' C 0.0621(13) 0.5307(8) 0.3542(11) 0.0272(18) Uani 0.183(11) 1 d PDU A 2
C33' C -0.0389(13) 0.5112(7) 0.3098(10) 0.0281(18) Uani 0.183(11) 1 d PDU A 2
C34' C -0.0530(10) 0.4709(8) 0.2428(10) 0.0246(17) Uani 0.183(11) 1 d PDU A 2
C35' C 0.0426(11) 0.4473(11) 0.2201(15) 0.0208(18) Uani 0.183(11) 1 d PDU A 2
F1' F 0.2587(12) 0.5239(11) 0.3802(13) 0.032(2) Uani 0.183(11) 1 d PDU A 2
F2' F 0.0734(16) 0.5708(6) 0.4222(9) 0.048(2) Uani 0.183(11) 1 d PDU A 2
F3' F -0.1332(12) 0.5349(7) 0.3289(11) 0.054(3) Uani 0.183(11) 1 d PDU A 2
F4' F -0.1511(10) 0.4490(9) 0.1963(11) 0.042(2) Uani 0.183(11) 1 d PDU A 2
F5' F 0.0289(18) 0.4054(12) 0.1545(15) 0.026(2) Uani 0.183(11) 1 d PDU A 2
C36 C 0.13859(10) 0.27626(5) 0.27087(7) 0.0186(2) Uani 1 1 d . . .
C37 C 0.19080(10) 0.22002(6) 0.25497(8) 0.0231(2) Uani 1 1 d . . .
C38 C 0.13634(13) 0.16202(6) 0.24297(9) 0.0319(3) Uani 1 1 d . . .
C39 C 0.02619(13) 0.15796(6) 0.24483(9) 0.0334(3) Uani 1 1 d . . .
C40 C -0.02936(11) 0.21246(6) 0.25748(8) 0.0277(3) Uani 1 1 d . . .
C41 C 0.02559(10) 0.27025(6) 0.26967(8) 0.0215(2) Uani 1 1 d . . .

loop_
_atom_site_aniso_label
_atom_site_aniso_U_11
_atom_site_aniso_U_22
_atom_site_aniso_U_33
_atom_site_aniso_U_23
_atom_site_aniso_U_13
_atom_site_aniso_U_12
Si1 0.01479(14) 0.01517(14) 0.01672(15) 0.00023(11) 0.00515(11) -0.00019(11)
F6 0.0291(4) 0.0269(4) 0.0344(4) 0.0015(3) 0.0111(3) 0.0079(3)
F7 0.0729(7) 0.0184(4) 0.0560(6) -0.0036(4) 0.0203(5) 0.0057(4)
F8 0.0698(7) 0.0277(5) 0.0546(6) -0.0018(4) 0.0067(5) -0.0268(4)
F9 0.0275(4) 0.0486(5) 0.0326(4) 0.0088(4) 0.0026(3) -0.0191(4)
F10 0.0203(3) 0.0296(4) 0.0335(4) 0.0039(3) 0.0101(3) 0.0004(3)
O2 0.0188(4) 0.0167(4) 0.0211(4) -0.0012(3) 0.0071(3) -0.0028(3)
N1 0.0174(4) 0.0190(5) 0.0182(5) 0.0018(4) 0.0046(4) -0.0008(4)
N2 0.0166(4) 0.0166(4) 0.0176(5) 0.0010(3) 0.0060(4) 0.0011(3)
C1 0.0279(7) 0.0414(8) 0.0221(6) 0.0005(5) 0.0003(5) -0.0108(6)
C2 0.0188(5) 0.0233(6) 0.0209(6) -0.0012(4) 0.0029(4) -0.0007(4)
C3 0.0189(5) 0.0218(6) 0.0241(6) -0.0021(5) 0.0039(4) -0.0044(4)
C4 0.0172(5) 0.0159(5) 0.0256(6) 0.0007(4) 0.0075(4) 0.0009(4)
C5 0.0206(6) 0.0264(6) 0.0281(6) 0.0008(5) 0.0093(5) -0.0049(5)
C6 0.0202(5) 0.0214(5) 0.0180(5) 0.0030(4) 0.0012(4) -0.0018(4)
C7 0.0235(6) 0.0260(6) 0.0234(6) 0.0033(5) 0.0015(5) 0.0021(5)
C8 0.0346(7) 0.0249(6) 0.0293(7) 0.0067(5) 0.0006(5) 0.0041(5)
C9 0.0398(8) 0.0282(7) 0.0244(6) 0.0096(5) 0.0022(5) -0.0046(6)
C10 0.0322(7) 0.0304(6) 0.0196(6) 0.0031(5) 0.0064(5) -0.0063(5)
C11 0.0233(6) 0.0229(6) 0.0181(5) 0.0001(4) 0.0027(4) -0.0047(5)
C12 0.0307(7) 0.0461(8) 0.0283(7) -0.0025(6) 0.0128(6) 0.0023(6)
C13 0.0315(7) 0.0263(6) 0.0208(6) 0.0011(5) 0.0114(5) 0.0005(5)
C14 0.0471(9) 0.0357(8) 0.0366(8) -0.0127(6) 0.0172(7) -0.0070(7)
C15 0.0427(9) 0.0405(8) 0.0434(9) 0.0027(7) 0.0104(7) 0.0201(7)
C16 0.0316(7) 0.0350(7) 0.0350(7) 0.0101(6) 0.0110(6) 0.0146(6)
C17 0.0311(8) 0.0455(9) 0.0807(13) 0.0097(9) 0.0202(8) 0.0110(7)
C18 0.0165(5) 0.0201(5) 0.0187(5) -0.0001(4) 0.0072(4) -0.0025(4)
C19 0.0172(5) 0.0199(5) 0.0218(6) 0.0010(4) 0.0072(4) -0.0024(4)
C20 0.0216(6) 0.0238(6) 0.0212(6) 0.0036(5) 0.0057(5) -0.0028(5)
C21 0.0277(6) 0.0288(6) 0.0190(6) -0.0018(5) 0.0082(5) -0.0060(5)
C22 0.0281(6) 0.0230(6) 0.0246(6) -0.0038(5) 0.0122(5) -0.0029(5)
C23 0.0207(5) 0.0198(5) 0.0242(6) 0.0000(4) 0.0101(5) -0.0005(4)
C24 0.0280(6) 0.0202(6) 0.0213(6) 0.0032(4) 0.0086(5) 0.0038(5)
C25 0.0293(7) 0.0344(7) 0.0314(7) 0.0092(6) 0.0129(6) 0.0100(5)
C26 0.0400(8) 0.0201(6) 0.0298(7) 0.0030(5) 0.0101(6) -0.0006(5)
C27 0.0553(10) 0.0218(6) 0.0398(8) 0.0016(6) 0.0127(7) 0.0049(6)
C28 0.0318(7) 0.0223(6) 0.0262(6) 0.0007(5) 0.0109(5) 0.0072(5)
C29 0.0321(8) 0.0399(8) 0.0564(10) 0.0077(7) 0.0107(7) 0.0125(6)
O1 0.0166(4) 0.0170(4) 0.0246(4) 0.0017(3) 0.0083(3) 0.0013(3)
C30 0.0207(10) 0.0126(15) 0.0193(13) 0.0012(7) 0.0088(10) 0.0023(10)
C31 0.0231(11) 0.0180(10) 0.0243(12) -0.0027(8) 0.0063(10) -0.0050(10)
C32 0.0338(13) 0.0192(10) 0.0323(15) -0.0071(9) 0.0173(12) -0.0004(11)
C33 0.0221(11) 0.0261(11) 0.0366(15) 0.0018(9) 0.0144(9) 0.0061(8)
C34 0.0190(9) 0.0190(12) 0.0261(12) 0.0025(8) 0.0048(8) 0.0016(7)
C35 0.0200(8) 0.0139(16) 0.0188(13) 0.0003(9) 0.0057(7) 0.0013(7)
F1 0.0275(11) 0.0255(7) 0.0319(9) -0.0090(6) 0.0076(11) -0.0101(11)
F2 0.0527(13) 0.0310(7) 0.0525(14) -0.0206(8) 0.0304(10) -0.0025(9)
F3 0.0293(9) 0.0428(9) 0.0653(15) -0.0039(8) 0.0257(9) 0.0112(7)
F4 0.0154(7) 0.0376(11) 0.0373(11) 0.0041(7) 0.0005(7) -0.0002(6)
F5 0.0239(8) 0.0222(15) 0.0190(9) -0.0056(7) 0.0049(6) -0.0001(8)
C30' 0.013(3) 0.016(4) 0.024(4) 0.003(3) 0.004(3) -0.005(3)
C31' 0.026(3) 0.011(3) 0.021(3) 0.000(2) 0.012(3) -0.004(3)
C32' 0.037(3) 0.015(3) 0.032(4) -0.003(3) 0.012(3) -0.003(3)
C33' 0.029(3) 0.025(4) 0.035(4) -0.003(3) 0.018(3) 0.008(3)
C34' 0.016(3) 0.026(4) 0.033(4) -0.002(3) 0.006(3) 0.000(3)
C35' 0.026(2) 0.015(4) 0.022(4) -0.005(3) 0.008(3) 0.001(3)
F1' 0.038(4) 0.028(4) 0.028(3) -0.003(3) 0.006(5) -0.019(5)
F2' 0.076(7) 0.030(3) 0.047(5) -0.017(3) 0.032(4) -0.002(5)
F3' 0.041(4) 0.058(5) 0.073(6) 0.001(4) 0.033(4) 0.024(4)
F4' 0.018(3) 0.055(7) 0.048(6) 0.012(4) -0.004(3) -0.005(3)
F5' 0.027(4) 0.025(7) 0.026(5) -0.006(3) 0.007(3) -0.002(4)
C36 0.0223(6) 0.0183(5) 0.0152(5) 0.0018(4) 0.0046(4) -0.0024(4)
C37 0.0272(6) 0.0217(6) 0.0202(6) 0.0022(4) 0.0056(5) 0.0005(5)
C38 0.0493(8) 0.0181(6) 0.0278(7) -0.0002(5) 0.0080(6) 0.0007(6)
C39 0.0466(8) 0.0226(6) 0.0279(7) 0.0012(5) 0.0027(6) -0.0159(6)
C40 0.0264(6) 0.0331(7) 0.0209(6) 0.0062(5) 0.0007(5) -0.0126(5)
C41 0.0234(6) 0.0222(6) 0.0186(5) 0.0035(4) 0.0043(4) -0.0029(4)

loop_
_atom_type_symbol
_atom_type_description
_atom_type_scat_dispersion_real
_atom_type_scat_dispersion_imag
_atom_type_scat_source
C C 0.0033 0.0016 'International Tables Vol C Tables 4.2.6.8 and 6.1.1.4'
H H 0.0000 0.0000 'International Tables Vol C Tables 4.2.6.8 and 6.1.1.4'
N N 0.0061 0.0033 'International Tables Vol C Tables 4.2.6.8 and 6.1.1.4'
O O 0.0106 0.0060 'International Tables Vol C Tables 4.2.6.8 and 6.1.1.4'
F F 0.0171 0.0103 'International Tables Vol C Tables 4.2.6.8 and 6.1.1.4'
Si Si 0.0817 0.0704 'International Tables Vol C Tables 4.2.6.8 and 6.1.1.4'

loop_
_geom_angle_atom_site_label_1
_geom_angle_atom_site_label_2
_geom_angle_atom_site_label_3
_geom_angle
O1 Si1 O2 92.55(4)
O1 Si1 N1 108.35(4)
O2 Si1 N1 92.52(4)
O1 Si1 N2 86.87(4)
O2 Si1 N2 174.60(4)
N1 Si1 N2 92.77(4)
O1 Si1 H1 121.1(6)
O2 Si1 H1 90.2(6)
N1 Si1 H1 130.3(6)
N2 Si1 H1 85.5(6)
C36 O2 Si1 129.90(7)
C2 N1 C6 114.59(10)
C2 N1 Si1 122.93(8)
C6 N1 Si1 122.17(7)
C4 N2 C18 117.90(9)
C4 N2 Si1 125.77(8)
C18 N2 Si1 116.28(7)
C2 C1 H1A 109.5
C2 C1 H1B 109.5
H1A C1 H1B 109.5
C2 C1 H1C 109.5
H1A C1 H1C 109.5
H1B C1 H1C 109.5
C3 C2 N1 123.91(11)
C3 C2 C1 116.37(11)
N1 C2 C1 119.72(11)
C2 C3 C4 124.94(11)
C2 C3 H3 117.5
C4 C3 H3 117.5
N2 C4 C3 120.34(10)
N2 C4 C5 122.00(11)
C3 C4 C5 117.60(10)
C4 C5 H102 109.5
C4 C5 H101 109.5
H102 C5 H101 109.5
C4 C5 H100 109.5
H102 C5 H100 109.5
H101 C5 H100 109.5
C11 C6 C7 121.56(11)
C11 C6 N1 120.25(10)
C7 C6 N1 118.05(10)
C8 C7 C6 117.83(12)
C8 C7 C16 119.32(12)
C6 C7 C16 122.83(11)
C9 C8 C7 121.35(13)
C9 C8 H8 119.3
C7 C8 H8 119.3
C8 C9 C10 119.85(12)
C8 C9 H9 120.1
C10 C9 H9 120.1
C9 C10 C11 121.64(12)
C9 C10 H10 119.2
C11 C10 H10 119.2
C10 C11 C6 117.76(12)
C10 C11 C13 118.17(11)
C6 C11 C13 124.06(11)
C13 C12 H12A 109.5
C13 C12 H12B 109.5
H12A C12 H12B 109.5
C13 C12 H12C 109.5
H12A C12 H12C 109.5
H12B C12 H12C 109.5
C11 C13 C14 112.56(11)
C11 C13 C12 111.54(11)
C14 C13 C12 107.74(11)
C11 C13 H13 108.3
C14 C13 H13 108.3
C12 C13 H13 108.3
C13 C14 H14A 109.5
C13 C14 H14B 109.5
H14A C14 H14B 109.5
C13 C14 H14C 109.5
H14A C14 H14C 109.5
H14B C14 H14C 109.5
C16 C15 H15A 109.5
C16 C15 H15B 109.5
H15A C15 H15B 109.5
C16 C15 H15C 109.5
H15A C15 H15C 109.5
H15B C15 H15C 109.5
C7 C16 C17 111.87(13)
C7 C16 C15 113.05(12)
C17 C16 C15 108.68(12)
C7 C16 H16 107.7
C17 C16 H16 107.7
C15 C16 H16 107.7
C16 C17 H17A 109.5
C16 C17 H17B 109.5
H17A C17 H17B 109.5
C16 C17 H17C 109.5
H17A C17 H17C 109.5
H17B C17 H17C 109.5
C23 C18 C19 121.62(11)
C23 C18 N2 117.98(10)
C19 C18 N2 120.40(10)
C20 C19 C18 117.48(11)
C20 C19 C24 118.48(10)
C18 C19 C24 124.04(10)
C21 C20 C19 121.73(11)
C21 C20 H20 119.1
C19 C20 H20 119.1
C20 C21 C22 119.83(11)
C20 C21 H21 120.1
C22 C21 H21 120.1
C21 C22 C23 121.06(11)
C21 C22 H22 119.5
C23 C22 H22 119.5
C22 C23 C18 118.28(11)
C22 C23 C28 119.91(11)
C18 C23 C28 121.78(11)
C19 C24 C25 110.43(11)
C19 C24 C26 112.00(10)
C25 C24 C26 109.31(10)
C19 C24 H24 108.3
C25 C24 H24 108.3
C26 C24 H24 108.3
C24 C25 H25A 109.5
C24 C25 H25B 109.5
H25A C25 H25B 109.5
C24 C25 H25C 109.5
H25A C25 H25C 109.5
H25B C25 H25C 109.5
C24 C26 H26A 109.5
C24 C26 H26B 109.5
H26A C26 H26B 109.5
C24 C26 H26C 109.5
H26A C26 H26C 109.5
H26B C26 H26C 109.5
C28 C27 H27A 109.5
C28 C27 H27B 109.5
H27A C27 H27B 109.5
C28 C27 H27C 109.5
H27A C27 H27C 109.5
H27B C27 H27C 109.5
C23 C28 C27 112.75(12)
C23 C28 C29 110.94(11)
C27 C28 C29 110.63(12)
C23 C28 H28 107.4
C27 C28 H28 107.4
C29 C28 H28 107.4
C28 C29 H29A 109.5
C28 C29 H29B 109.5
H29A C29 H29B 109.5
C28 C29 H29C 109.5
H29A C29 H29C 109.5
H29B C29 H29C 109.5
C30 O1 C30' 8.2(8)
C30 O1 Si1 129.8(3)
C30' O1 Si1 135.1(16)
O1 C30 C35 123.1(2)
O1 C30 C31 120.3(2)
C35 C30 C31 116.4(2)
F1 C31 C32 118.4(2)
F1 C31 C30 119.5(3)
C32 C31 C30 122.0(2)
F2 C32 C33 120.4(2)
F2 C32 C31 119.9(2)
C33 C32 C31 119.8(2)
F3 C33 C34 120.5(2)
F3 C33 C32 120.0(2)
C34 C33 C32 119.51(19)
F4 C34 C33 119.6(2)
F4 C34 C35 120.0(2)
C33 C34 C35 120.4(2)
F5 C35 C34 118.9(2)
F5 C35 C30 119.3(3)
C34 C35 C30 121.8(2)
O1 C30' C35' 119.4(11)
O1 C30' C31' 120.3(11)
C35' C30' C31' 120.3(12)
F1' C31' C30' 119.3(12)
F1' C31' C32' 122.6(11)
C30' C31' C32' 118.1(11)
C33' C32' F2' 120.9(10)
C33' C32' C31' 121.1(10)
F2' C32' C31' 117.8(10)
C34' C33' C32' 122.5(10)
C34' C33' F3' 116.6(9)
C32' C33' F3' 120.8(9)
C33' C34' F4' 125.6(10)
C33' C34' C35' 117.8(10)
F4' C34' C35' 116.6(10)
F5' C35' C30' 121.8(13)
F5' C35' C34' 118.0(12)
C30' C35' C34' 120.1(11)
O2 C36 C37 124.52(11)
O2 C36 C41 120.25(10)
C37 C36 C41 115.16(11)
F6 C37 C38 117.77(11)
F6 C37 C36 119.71(11)
C38 C37 C36 122.49(12)
F7 C38 C39 120.12(12)
F7 C38 C37 119.49(13)
C39 C38 C37 120.38(13)
F8 C39 C40 120.57(14)
F8 C39 C38 120.37(14)
C40 C39 C38 119.05(12)
F9 C40 C39 120.12(12)
F9 C40 C41 119.60(13)
C39 C40 C41 120.28(12)
F10 C41 C40 117.48(11)
F10 C41 C36 119.96(10)
C40 C41 C36 122.56(12)

loop_
_geom_bond_atom_site_label_1
_geom_bond_atom_site_label_2
_geom_bond_distance
Si1 O1 1.6866(9)
Si1 O2 1.7631(9)
Si1 N1 1.8093(11)
Si1 N2 1.9277(10)
Si1 H1 1.361(15)
F6 C37 1.3431(15)
F7 C38 1.3394(16)
F8 C39 1.3441(15)
F9 C40 1.3455(16)
F10 C41 1.3423(14)
O2 C36 1.3325(14)
N1 C2 1.3735(15)
N1 C6 1.4714(14)
N2 C4 1.3173(15)
N2 C18 1.4558(14)
C1 C2 1.5118(17)
C1 H1A 0.9800
C1 H1B 0.9800
C1 H1C 0.9800
C2 C3 1.3705(17)
C3 C4 1.4090(17)
C3 H3 0.9500
C4 C5 1.5041(16)
C5 H102 0.9800
C5 H101 0.9800
C5 H100 0.9800
C6 C11 1.4049(17)
C6 C7 1.4130(17)
C7 C8 1.3976(18)
C7 C16 1.5236(19)
C8 C9 1.380(2)
C8 H8 0.9500
C9 C10 1.382(2)
C9 H9 0.9500
C10 C11 1.3965(17)
C10 H10 0.9500
C11 C13 1.5196(18)
C12 C13 1.5337(19)
C12 H12A 0.9800
C12 H12B 0.9800
C12 H12C 0.9800
C13 C14 1.5334(19)
C13 H13 1.0000
C14 H14A 0.9800
C14 H14B 0.9800
C14 H14C 0.9800
C15 C16 1.539(2)
C15 H15A 0.9800
C15 H15B 0.9800
C15 H15C 0.9800
C16 C17 1.530(2)
C16 H16 1.0000
C17 H17A 0.9800
C17 H17B 0.9800
C17 H17C 0.9800
C18 C23 1.4064(16)
C18 C19 1.4069(16)
C19 C20 1.3992(17)
C19 C24 1.5233(16)
C20 C21 1.3819(18)
C20 H20 0.9500
C21 C22 1.3825(19)
C21 H21 0.9500
C22 C23 1.3960(17)
C22 H22 0.9500
C23 C28 1.5177(17)
C24 C25 1.5355(18)
C24 C26 1.5385(17)
C24 H24 1.0000
C25 H25A 0.9800
C25 H25B 0.9800
C25 H25C 0.9800
C26 H26A 0.9800
C26 H26B 0.9800
C26 H26C 0.9800
C27 C28 1.5267(19)
C27 H27A 0.9800
C27 H27B 0.9800
C27 H27C 0.9800
C28 C29 1.529(2)
C28 H28 1.0000
C29 H29A 0.9800
C29 H29B 0.9800
C29 H29C 0.9800
O1 C30 1.347(3)
O1 C30' 1.356(13)
C30 C35 1.388(3)
C30 C31 1.397(3)
C31 F1 1.346(3)
C31 C32 1.385(3)
C32 F2 1.341(3)
C32 C33 1.375(3)
C33 F3 1.346(2)
C33 C34 1.373(3)
C34 F4 1.349(2)
C34 C35 1.382(3)
C35 F5 1.341(2)
C30' C35' 1.371(12)
C30' C31' 1.371(12)
C31' F1' 1.331(10)
C31' C32' 1.375(12)
C32' C33' 1.342(10)
C32' F2' 1.342(11)
C33' C34' 1.330(10)
C33' F3' 1.367(11)
C34' F4' 1.339(10)
C34' C35' 1.407(12)
C35' F5' 1.335(11)
C36 C37 1.3962(17)
C36 C41 1.3997(17)
C37 C38 1.3818(18)
C38 C39 1.373(2)
C39 C40 1.373(2)
C40 C41 1.3806(17)

loop_
_geom_torsion_atom_site_label_1
_geom_torsion_atom_site_label_2
_geom_torsion_atom_site_label_3
_geom_torsion_atom_site_label_4
_geom_torsion
O1 Si1 O2 C36 140.21(10)
N1 Si1 O2 C36 -111.29(10)
N2 Si1 O2 C36 56.5(5)
O1 Si1 N1 C2 -56.43(10)
O2 Si1 N1 C2 -149.95(9)
N2 Si1 N1 C2 31.19(10)
O1 Si1 N1 C6 116.78(9)
O2 Si1 N1 C6 23.26(9)
N2 Si1 N1 C6 -155.60(9)
O1 Si1 N2 C4 82.28(10)
O2 Si1 N2 C4 166.2(4)
N1 Si1 N2 C4 -25.96(10)
O1 Si1 N2 C18 -94.93(8)
O2 Si1 N2 C18 -11.0(5)
N1 Si1 N2 C18 156.83(8)
C6 N1 C2 C3 165.51(11)
Si1 N1 C2 C3 -20.81(16)
C6 N1 C2 C1 -14.30(16)
Si1 N1 C2 C1 159.38(10)
N1 C2 C3 C4 -8.0(2)
C1 C2 C3 C4 171.80(12)
C18 N2 C4 C3 -175.16(10)
Si1 N2 C4 C3 7.67(16)
C18 N2 C4 C5 1.95(16)
Si1 N2 C4 C5 -175.22(8)
C2 C3 C4 N2 14.32(19)
C2 C3 C4 C5 -162.92(12)
C2 N1 C6 C11 90.86(13)
Si1 N1 C6 C11 -82.87(13)
C2 N1 C6 C7 -84.95(13)
Si1 N1 C6 C7 101.32(11)
C11 C6 C7 C8 0.41(18)
N1 C6 C7 C8 176.15(11)
C11 C6 C7 C16 -177.93(12)
N1 C6 C7 C16 -2.19(18)
C6 C7 C8 C9 -0.1(2)
C16 C7 C8 C9 178.35(13)
C7 C8 C9 C10 -0.3(2)
C8 C9 C10 C11 0.2(2)
C9 C10 C11 C6 0.10(19)
C9 C10 C11 C13 -178.83(12)
C7 C6 C11 C10 -0.43(18)
N1 C6 C11 C10 -176.08(11)
C7 C6 C11 C13 178.43(11)
N1 C6 C11 C13 2.78(18)
C10 C11 C13 C14 65.04(15)
C6 C11 C13 C14 -113.82(13)
C10 C11 C13 C12 -56.20(15)
C6 C11 C13 C12 124.94(13)
C8 C7 C16 C17 -86.73(16)
C6 C7 C16 C17 91.59(15)
C8 C7 C16 C15 36.36(18)
C6 C7 C16 C15 -145.32(13)
C4 N2 C18 C23 97.96(12)
Si1 N2 C18 C23 -84.60(11)
C4 N2 C18 C19 -81.57(13)
Si1 N2 C18 C19 95.87(11)
C23 C18 C19 C20 0.41(16)
N2 C18 C19 C20 179.93(10)
C23 C18 C19 C24 -179.47(11)
N2 C18 C19 C24 0.04(17)
C18 C19 C20 C21 -0.88(17)
C24 C19 C20 C21 179.01(11)
C19 C20 C21 C22 0.48(18)
C20 C21 C22 C23 0.42(19)
C21 C22 C23 C18 -0.86(18)
C21 C22 C23 C28 -179.05(11)
C19 C18 C23 C22 0.43(17)
N2 C18 C23 C22 -179.09(10)
C19 C18 C23 C28 178.59(11)
N2 C18 C23 C28 -0.93(16)
C20 C19 C24 C25 65.21(14)
C18 C19 C24 C25 -114.91(12)
C20 C19 C24 C26 -56.87(15)
C18 C19 C24 C26 123.01(12)
C22 C23 C28 C27 -47.31(16)
C18 C23 C28 C27 134.56(12)
C22 C23 C28 C29 77.41(15)
C18 C23 C28 C29 -100.72(14)
O2 Si1 O1 C30 -8.6(3)
N1 Si1 O1 C30 -102.1(3)
N2 Si1 O1 C30 166.0(3)
O2 Si1 O1 C30' -0.1(13)
N1 Si1 O1 C30' -93.6(13)
N2 Si1 O1 C30' 174.5(13)
C30' O1 C30 C35 167(15)
Si1 O1 C30 C35 -60.1(8)
C30' O1 C30 C31 -9(14)
Si1 O1 C30 C31 124.1(5)
O1 C30 C31 F1 -4.9(9)
C35 C30 C31 F1 179.0(6)
O1 C30 C31 C32 176.5(5)
C35 C30 C31 C32 0.4(9)
F1 C31 C32 F2 0.6(6)
C30 C31 C32 F2 179.2(5)
F1 C31 C32 C33 -178.7(4)
C30 C31 C32 C33 -0.1(7)
F2 C32 C33 F3 0.6(5)
C31 C32 C33 F3 179.8(4)
F2 C32 C33 C34 -178.7(3)
C31 C32 C33 C34 0.5(5)
F3 C33 C34 F4 -1.5(4)
C32 C33 C34 F4 177.8(3)
F3 C33 C34 C35 179.3(3)
C32 C33 C34 C35 -1.4(5)
F4 C34 C35 F5 1.9(6)
C33 C34 C35 F5 -178.9(4)
F4 C34 C35 C30 -177.4(5)
C33 C34 C35 C30 1.7(6)
O1 C30 C35 F5 3.5(9)
C31 C30 C35 F5 179.4(6)
O1 C30 C35 C34 -177.2(5)
C31 C30 C35 C34 -1.2(8)
C30 O1 C30' C35' -13(12)
Si1 O1 C30' C35' -67(4)
C30 O1 C30' C31' 168(17)
Si1 O1 C30' C31' 115(2)
O1 C30' C31' F1' -1(4)
C35' C30' C31' F1' -180(3)
O1 C30' C31' C32' 179(2)
C35' C30' C31' C32' 1(4)
F1' C31' C32' C33' -177(2)
C30' C31' C32' C33' 2(3)
F1' C31' C32' F2' -2(3)
C30' C31' C32' F2' 178(2)
F2' C32' C33' C34' -179.1(16)
C31' C32' C33' C34' -3(3)
F2' C32' C33' F3' 4(3)
C31' C32' C33' F3' -179.9(16)
C32' C33' C34' F4' 179.3(17)
F3' C33' C34' F4' -4(2)
C32' C33' C34' C35' 1(3)
F3' C33' C34' C35' 178.1(17)
O1 C30' C35' F5' 2(5)
C31' C30' C35' F5' -179(3)
O1 C30' C35' C34' 179(3)
C31' C30' C35' C34' -3(4)
C33' C34' C35' F5' 178(2)
F4' C34' C35' F5' 0(3)
C33' C34' C35' C30' 2(3)
F4' C34' C35' C30' -177(2)
Si1 O2 C36 C37 39.28(16)
Si1 O2 C36 C41 -143.92(9)
O2 C36 C37 F6 -3.94(17)
C41 C36 C37 F6 179.11(10)
O2 C36 C37 C38 174.05(11)
C41 C36 C37 C38 -2.90(17)
F6 C37 C38 F7 0.58(18)
C36 C37 C38 F7 -177.44(11)
F6 C37 C38 C39 179.18(12)
C36 C37 C38 C39 1.2(2)
F7 C38 C39 F8 0.4(2)
C37 C38 C39 F8 -178.23(12)
F7 C38 C39 C40 179.55(12)
C37 C38 C39 C40 1.0(2)
F8 C39 C40 F9 -2.3(2)
C38 C39 C40 F9 178.51(12)
F8 C39 C40 C41 178.06(12)
C38 C39 C40 C41 -1.1(2)
F9 C40 C41 F10 -0.02(17)
C39 C40 C41 F10 179.63(11)
F9 C40 C41 C36 179.56(10)
C39 C40 C41 C36 -0.79(19)
O2 C36 C41 F10 5.20(16)
C37 C36 C41 F10 -177.71(10)
O2 C36 C41 C40 -174.36(11)
C37 C36 C41 C40 2.72(17)
